data_7032681
loop_
_publ_author_name
'You, Li-Xin'
'Wang, Shu-Ju'
'Xiong, Gang'
'Ding, Fu'
'Meert, Katrien W.'
'Poelman, Dirk'
'Smet, Philippe F.'
'Ren, Bao-Yi'
'Tian, Yan-Wen'
'Sun, Ya-Guang'

_publ_section_title
;
 Synthesis, structure and properties of 2D lanthanide coordination
 polymers based on N-heterocyclic arylpolycarboxylate ligands.
;
_journal_issue 46
_journal_name_full 'Dalton transactions (Cambridge, England : 2003)'
_journal_page_first 17385
_journal_page_last 17394
_journal_paper_doi 10.1039/c4dt02517b
_journal_volume 43
_journal_year 2014
_chemical_formula_sum 'C15 H14 Ho N O12'
_chemical_formula_weight 565.20
_chemical_name_systematic
; 
 ? 
;
_space_group_IT_number 14
_symmetry_cell_setting monoclinic
_symmetry_space_group_name_Hall '-P 2ybc'
_symmetry_space_group_name_H-M 'P 1 21/c 1'
_atom_sites_solution_hydrogens geom
_atom_sites_solution_primary direct
_atom_sites_solution_secondary difmap
_audit_creation_method SHELXL-97
_cell_angle_alpha 90.00
_cell_angle_beta 126.13(2)
_cell_angle_gamma 90.00
_cell_formula_units_Z 4
_cell_length_a 14.476(3)
_cell_length_b 7.1810(14)
_cell_length_c 20.617(7)
_cell_measurement_reflns_used 3955
_cell_measurement_temperature 293(2)
_cell_measurement_theta_max 27.46
_cell_measurement_theta_min 3.09
_cell_volume 1731.0(9)
_computing_cell_refinement 'Bruker XSCANS'
_computing_data_collection 'Bruker XSCANS'
_computing_data_reduction 'Bruker SHELXTL'
_computing_molecular_graphics 'Bruker SHELXTL'
_computing_publication_material 'Bruker SHELXTL'
_computing_structure_refinement 'SHELXL-97 (Sheldrick, 1997)'
_computing_structure_solution 'SHELXS-97 (Sheldrick, 1990)'
_diffrn_ambient_temperature 293(2)
_diffrn_detector_area_resol_mean 0
_diffrn_measured_fraction_theta_full 0.998
_diffrn_measured_fraction_theta_max 0.998
_diffrn_measurement_device_type 'Bruker P4'
_diffrn_measurement_method '\w scans'
_diffrn_radiation_monochromator graphite
_diffrn_radiation_source 'fine-focus sealed tube'
_diffrn_radiation_type MoK\a
_diffrn_radiation_wavelength 0.71073
_diffrn_reflns_av_R_equivalents 0.0584
_diffrn_reflns_av_sigmaI/netI 0.0436
_diffrn_reflns_limit_h_max 18
_diffrn_reflns_limit_h_min -18
_diffrn_reflns_limit_k_max 9
_diffrn_reflns_limit_k_min -9
_diffrn_reflns_limit_l_max 26
_diffrn_reflns_limit_l_min -26
_diffrn_reflns_number 17108
_diffrn_reflns_theta_full 27.46
_diffrn_reflns_theta_max 27.46
_diffrn_reflns_theta_min 3.09
_diffrn_standards_decay_% 0
_diffrn_standards_interval_count 0
_diffrn_standards_interval_time 0
_diffrn_standards_number 0
_exptl_absorpt_coefficient_mu 4.643
_exptl_absorpt_correction_T_max 0.4570
_exptl_absorpt_correction_T_min 0.3364
_exptl_absorpt_correction_type multi-scan
_exptl_absorpt_process_details SADABS
_exptl_crystal_colour colourless
_exptl_crystal_density_diffrn 2.169
_exptl_crystal_density_method 'not measured'
_exptl_crystal_description block
_exptl_crystal_F_000 1096
_exptl_crystal_size_max 0.30
_exptl_crystal_size_mid 0.20
_exptl_crystal_size_min 0.20
_refine_diff_density_max 1.971
_refine_diff_density_min -1.474
_refine_diff_density_rms 0.136
_refine_ls_extinction_method none
_refine_ls_goodness_of_fit_ref 1.072
_refine_ls_hydrogen_treatment none
_refine_ls_matrix_type full
_refine_ls_number_parameters 286
_refine_ls_number_reflns 3955
_refine_ls_number_restraints 4
_refine_ls_restrained_S_all 1.072
_refine_ls_R_factor_all 0.0383
_refine_ls_R_factor_gt 0.0308
_refine_ls_shift/su_max 0.000
_refine_ls_shift/su_mean 0.000
_refine_ls_structure_factor_coef Fsqd
_refine_ls_weighting_details 'calc w=1/[\s^2^(Fo^2^)+(0.0241P)^2^+3.2144P] where P=(Fo^2^+2Fc^2^)/3'
_refine_ls_weighting_scheme calc
_refine_ls_wR_factor_gt 0.0657
_refine_ls_wR_factor_ref 0.0695
_reflns_number_gt 3474
_reflns_number_total 3955
_reflns_threshold_expression >2sigma(I)
_cod_data_source_file c4dt02517b2.cif
_cod_data_source_block shelxl
_cod_depositor_comments
;
The following automatic conversions were performed:

'_symmetry_cell_setting' value 'Monoclinic' changed to 'monoclinic'
according to
/usr/data/users/saulius/crontab/automatic-downloads/rss-feeds/RSC/lib/dictionaries/cif_core.dic
dictionary named 'cif_core.dic' version 2.4.2 from
2011-04-26.

'_exptl_absorpt_correction_type' value 'MULTI-SCAN'
changed to 'multi-scan' according to
/usr/data/users/saulius/crontab/automatic-downloads/rss-feeds/RSC/lib/dictionaries/cif_core.dic
dictionary named 'cif_core.dic' version 2.4.2 from 2011-04-26.

Automatic conversion script
Id: cif_fix_values 2827 2014-09-09 07:05:25Z andrius 

 Adding full bibliography for 7032675--7032682.cif.
;
_cod_original_cell_volume 1731.0(8)
_cod_original_sg_symbol_H-M P21/c
_cod_database_code 7032681

loop_
_symmetry_equiv_pos_as_xyz
'x, y, z'
'-x, y+1/2, -z+1/2'
'-x, -y, -z'
'x, -y-1/2, z-1/2'

loop_
_atom_site_label
_atom_site_type_symbol
_atom_site_fract_x
_atom_site_fract_y
_atom_site_fract_z
_atom_site_U_iso_or_equiv
_atom_site_adp_type
_atom_site_occupancy
_atom_site_symmetry_multiplicity
_atom_site_calc_flag
_atom_site_refinement_flags
O12 O 0.1660(4) 0.8661(6) 0.9841(3) 0.0548(12) Uani 1 1 d .
H12A H 0.2271 0.9132 1.0200 0.082 Uiso 1 1 d R
Ho1 Ho 0.493057(15) 0.20920(3) 0.128013(11) 0.01747(7) Uani 1 1 d .
O1 O 0.3711(3) 0.0519(5) 0.14860(18) 0.0256(7) Uani 1 1 d .
O3 O 0.4084(3) -0.2552(5) 0.4273(2) 0.0316(8) Uani 1 1 d .
O4 O 0.2679(3) -0.1576(5) 0.4322(2) 0.0403(9) Uani 1 1 d .
O6 O 0.3044(3) 0.3160(6) 0.3890(2) 0.0454(10) Uani 1 1 d .
O5 O 0.3254(3) 0.2893(5) 0.50430(19) 0.0321(8) Uani 1 1 d .
O7 O -0.0321(3) 0.2519(6) 0.4783(2) 0.0430(10) Uani 1 1 d .
O8 O -0.1867(3) 0.1127(6) 0.3752(2) 0.0424(9) Uani 1 1 d .
O11 O 0.4926(3) -0.0925(5) 0.0772(2) 0.0269(7) Uani 1 1 d .
O2 O 0.4686(3) -0.1488(5) 0.25167(18) 0.0262(7) Uani 1 1 d .
O10 O 0.6274(3) 0.0039(5) 0.23230(19) 0.0272(7) Uani 1 1 d D
O9 O 0.4271(4) 0.5239(5) 0.0941(2) 0.0500(11) Uani 1 1 d D
N1 N 0.3301(3) -0.0951(5) 0.2929(2) 0.0184(7) Uani 1 1 d .
C1 C 0.3860(4) -0.0408(6) 0.2063(3) 0.0218(9) Uani 1 1 d .
C2 C 0.2993(4) -0.0144(6) 0.2239(2) 0.0210(9) Uani 1 1 d .
C3 C 0.1991(4) 0.0878(6) 0.1768(3) 0.0249(10) Uani 1 1 d .
H3 H 0.1771 0.1384 0.1281 0.030 Uiso 1 1 calc R
C4 C 0.1329(4) 0.1123(6) 0.2042(3) 0.0241(9) Uani 1 1 d .
H4 H 0.0634 0.1746 0.1720 0.029 Uiso 1 1 calc R
C5 C 0.1680(3) 0.0459(6) 0.2786(2) 0.0197(8) Uani 1 1 d .
C6 C 0.2675(4) -0.0663(6) 0.3202(2) 0.0202(8) Uani 1 1 d .
C7 C 0.3160(4) -0.1669(6) 0.3990(3) 0.0241(9) Uani 1 1 d .
C8 C 0.1024(3) 0.0912(6) 0.3117(2) 0.0197(8) Uani 1 1 d .
C9 C 0.1523(3) 0.1842(6) 0.3850(2) 0.0185(8) Uani 1 1 d .
C10 C 0.2705(4) 0.2690(6) 0.4290(3) 0.0236(9) Uani 1 1 d .
C11 C 0.0908(4) 0.2040(6) 0.4169(3) 0.0209(9) Uani 1 1 d .
H11 H 0.1256 0.2581 0.4672 0.025 Uiso 1 1 calc R
C12 C -0.0229(4) 0.1435(6) 0.3742(3) 0.0227(9) Uani 1 1 d .
C13 C -0.0883(4) 0.1664(7) 0.4085(3) 0.0285(10) Uani 1 1 d .
C14 C -0.0744(4) 0.0653(6) 0.2988(3) 0.0235(9) Uani 1 1 d .
H14 H -0.1509 0.0302 0.2688 0.028 Uiso 1 1 calc R
C15 C -0.0125(3) 0.0390(6) 0.2679(3) 0.0234(9) Uani 1 1 d .
H15 H -0.0479 -0.0139 0.2173 0.028 Uiso 1 1 calc R
H11B H 0.445(4) -0.116(7) 0.029(3) 0.028 Uiso 1 1 d .
H10B H 0.681(3) 0.055(6) 0.2756(17) 0.028 Uiso 1 1 d D
H11A H 0.545(5) -0.121(8) 0.087(3) 0.028 Uiso 1 1 d .
H10A H 0.591(4) -0.062(7) 0.246(3) 0.028 Uiso 1 1 d .
H12B H 0.192(5) 0.803(7) 0.965(3) 0.028 Uiso 1 1 d .
H7A H -0.073(5) 0.277(7) 0.489(3) 0.028 Uiso 1 1 d .
H9A H 0.366(2) 0.549(5) 0.0485(14) 0.028 Uiso 1 1 d D
H9B H 0.459(3) 0.628(3) 0.114(2) 0.028 Uiso 1 1 d D

loop_
_atom_site_aniso_label
_atom_site_aniso_U_11
_atom_site_aniso_U_22
_atom_site_aniso_U_33
_atom_site_aniso_U_23
_atom_site_aniso_U_13
_atom_site_aniso_U_12
O12 0.064(3) 0.054(3) 0.084(3) 0.003(2) 0.064(3) 0.006(2)
Ho1 0.01857(11) 0.02105(11) 0.01574(11) 0.00004(7) 0.01174(9) -0.00049(7)
O1 0.0266(16) 0.0348(18) 0.0217(16) 0.0054(13) 0.0178(14) -0.0016(14)
O3 0.0342(19) 0.045(2) 0.0273(18) 0.0141(15) 0.0245(17) 0.0193(15)
O4 0.049(2) 0.051(2) 0.044(2) 0.0217(18) 0.040(2) 0.0218(18)
O6 0.040(2) 0.071(3) 0.037(2) -0.0177(19) 0.0292(19) -0.0280(19)
O5 0.0248(17) 0.043(2) 0.0201(17) -0.0073(14) 0.0087(15) -0.0047(14)
O7 0.031(2) 0.071(3) 0.038(2) -0.0227(19) 0.0269(19) -0.0107(18)
O8 0.0249(17) 0.071(3) 0.035(2) -0.0113(19) 0.0199(17) -0.0117(18)
O11 0.0241(17) 0.0331(19) 0.0229(17) -0.0050(14) 0.0136(15) 0.0019(15)
O2 0.0285(16) 0.0317(18) 0.0275(17) 0.0084(14) 0.0216(15) 0.0064(14)
O10 0.0212(16) 0.0326(19) 0.0220(17) 0.0021(14) 0.0096(14) -0.0020(13)
O9 0.051(2) 0.0238(19) 0.039(2) 0.0005(17) 0.007(2) 0.0025(17)
N1 0.0217(17) 0.0212(19) 0.0151(17) 0.0019(14) 0.0124(15) 0.0011(14)
C1 0.020(2) 0.028(2) 0.019(2) -0.0014(18) 0.0126(18) -0.0033(18)
C2 0.025(2) 0.024(2) 0.019(2) 0.0002(17) 0.0161(19) -0.0010(17)
C3 0.029(2) 0.030(3) 0.018(2) 0.0052(18) 0.015(2) 0.0025(19)
C4 0.022(2) 0.027(2) 0.020(2) 0.0015(18) 0.0110(18) 0.0040(18)
C5 0.021(2) 0.023(2) 0.015(2) -0.0011(17) 0.0106(18) -0.0018(17)
C6 0.025(2) 0.019(2) 0.020(2) -0.0016(16) 0.0147(19) 0.0004(17)
C7 0.029(2) 0.030(2) 0.022(2) 0.0034(18) 0.020(2) 0.0039(19)
C8 0.020(2) 0.022(2) 0.019(2) 0.0024(16) 0.0130(18) 0.0015(16)
C9 0.017(2) 0.023(2) 0.018(2) 0.0006(16) 0.0116(18) -0.0012(16)
C10 0.020(2) 0.028(2) 0.024(2) -0.0041(18) 0.014(2) -0.0015(17)
C11 0.021(2) 0.023(2) 0.021(2) -0.0031(17) 0.0139(19) -0.0031(17)
C12 0.021(2) 0.024(2) 0.025(2) 0.0018(18) 0.0153(19) 0.0007(18)
C13 0.022(2) 0.039(3) 0.026(2) 0.001(2) 0.015(2) 0.0003(19)
C14 0.0158(19) 0.028(2) 0.027(2) -0.0033(18) 0.0122(18) -0.0026(17)
C15 0.018(2) 0.029(2) 0.018(2) -0.0036(18) 0.0077(18) -0.0014(18)

loop_
_atom_type_symbol
_atom_type_description
_atom_type_scat_dispersion_real
_atom_type_scat_dispersion_imag
_atom_type_scat_source
C C 0.0033 0.0016 'International Tables Vol C Tables 4.2.6.8 and 6.1.1.4'
H H 0.0000 0.0000 'International Tables Vol C Tables 4.2.6.8 and 6.1.1.4'
Ho Ho -0.2175 4.6783 'International Tables Vol C Tables 4.2.6.8 and 6.1.1.4'
N N 0.0061 0.0033 'International Tables Vol C Tables 4.2.6.8 and 6.1.1.4'
O O 0.0106 0.0060 'International Tables Vol C Tables 4.2.6.8 and 6.1.1.4'

loop_
_geom_angle_atom_site_label_1
_geom_angle_atom_site_label_2
_geom_angle_atom_site_label_3
_geom_angle
_geom_angle_site_symmetry_1
_geom_angle_site_symmetry_3
H12A O12 H12B 96.2 . .
O5 Ho1 O3 90.43(12) 4_565 2_655
O5 Ho1 O1 77.47(11) 4_565 .
O3 Ho1 O1 153.83(11) 2_655 .
O5 Ho1 O10 141.84(12) 4_565 .
O3 Ho1 O10 95.80(12) 2_655 .
O1 Ho1 O10 80.73(11) . .
O5 Ho1 O9 71.78(13) 4_565 .
O3 Ho1 O9 90.41(15) 2_655 .
O1 Ho1 O9 107.23(14) . .
O10 Ho1 O9 145.42(13) . .
O5 Ho1 O11 77.71(12) 4_565 .
O3 Ho1 O11 74.20(12) 2_655 .
O1 Ho1 O11 80.53(11) . .
O10 Ho1 O11 68.03(12) . .
O9 Ho1 O11 145.65(13) . .
O5 Ho1 O2 126.79(12) 4_565 2_655
O3 Ho1 O2 128.62(11) 2_655 2_655
O1 Ho1 O2 76.06(10) . 2_655
O10 Ho1 O2 76.34(11) . 2_655
O9 Ho1 O2 73.32(13) . 2_655
O11 Ho1 O2 139.91(12) . 2_655
O5 Ho1 N1 137.64(12) 4_565 2_655
O3 Ho1 N1 64.35(11) 2_655 2_655
O1 Ho1 N1 138.17(11) . 2_655
O10 Ho1 N1 77.39(11) . 2_655
O9 Ho1 N1 74.83(13) . 2_655
O11 Ho1 N1 121.93(11) . 2_655
O2 Ho1 N1 64.39(10) 2_655 2_655
C1 O1 Ho1 134.1(3) . .
C7 O3 Ho1 128.3(3) . 2_645
C10 O5 Ho1 149.7(3) . 4_566
C13 O7 H7A 110(4) . .
Ho1 O11 H11B 119(4) . .
Ho1 O11 H11A 115(5) . .
H11B O11 H11A 107(5) . .
C1 O2 Ho1 124.3(3) . 2_645
Ho1 O10 H10B 116(4) . .
Ho1 O10 H10A 108(3) . .
H10B O10 H10A 104(5) . .
Ho1 O9 H9A 120(3) . .
Ho1 O9 H9B 133(3) . .
H9A O9 H9B 105.4(16) . .
C6 N1 C2 119.7(4) . .
C6 N1 Ho1 119.9(3) . 2_645
C2 N1 Ho1 120.4(3) . 2_645
O2 C1 O1 125.7(4) . .
O2 C1 C2 117.3(4) . .
O1 C1 C2 117.0(4) . .
N1 C2 C3 121.7(4) . .
N1 C2 C1 113.3(4) . .
C3 C2 C1 124.9(4) . .
C4 C3 C2 118.2(4) . .
C4 C3 H3 120.9 . .
C2 C3 H3 120.9 . .
C3 C4 C5 121.3(4) . .
C3 C4 H4 119.4 . .
C5 C4 H4 119.4 . .
C4 C5 C6 116.4(4) . .
C4 C5 C8 120.9(4) . .
C6 C5 C8 122.7(4) . .
N1 C6 C5 122.2(4) . .
N1 C6 C7 112.1(4) . .
C5 C6 C7 125.7(4) . .
O4 C7 O3 124.0(4) . .
O4 C7 C6 120.8(4) . .
O3 C7 C6 115.3(4) . .
C15 C8 C9 119.1(4) . .
C15 C8 C5 118.7(4) . .
C9 C8 C5 122.2(4) . .
C11 C9 C8 119.4(4) . .
C11 C9 C10 119.2(4) . .
C8 C9 C10 121.3(4) . .
O6 C10 O5 125.5(4) . .
O6 C10 C9 117.8(4) . .
O5 C10 C9 116.7(4) . .
C9 C11 C12 120.9(4) . .
C9 C11 H11 119.5 . .
C12 C11 H11 119.5 . .
C14 C12 C11 119.1(4) . .
C14 C12 C13 120.4(4) . .
C11 C12 C13 120.5(4) . .
O8 C13 O7 121.8(4) . .
O8 C13 C12 123.7(4) . .
O7 C13 C12 114.6(4) . .
C15 C14 C12 120.4(4) . .
C15 C14 H14 119.8 . .
C12 C14 H14 119.8 . .
C14 C15 C8 120.8(4) . .
C14 C15 H15 119.6 . .
C8 C15 H15 119.6 . .

loop_
_geom_bond_atom_site_label_1
_geom_bond_atom_site_label_2
_geom_bond_distance
_geom_bond_site_symmetry_2
O12 H12A 0.8200 .
O12 H12B 0.81(5) .
Ho1 O5 2.258(3) 4_565
Ho1 O3 2.306(3) 2_655
Ho1 O1 2.336(3) .
Ho1 O10 2.377(3) .
Ho1 O9 2.392(4) .
Ho1 O11 2.405(3) .
Ho1 O2 2.425(3) 2_655
Ho1 N1 2.503(3) 2_655
O1 C1 1.265(5) .
O3 C7 1.269(5) .
O3 Ho1 2.306(3) 2_645
O4 C7 1.232(5) .
O6 C10 1.228(5) .
O5 C10 1.268(5) .
O5 Ho1 2.258(3) 4_566
O7 C13 1.315(6) .
O7 H7A 0.77(5) .
O8 C13 1.223(5) .
O11 H11B 0.83(5) .
O11 H11A 0.69(5) .
O2 C1 1.260(5) .
O2 Ho1 2.425(3) 2_645
O10 H10B 0.846(10) .
O10 H10A 0.88(5) .
O9 H9A 0.848(10) .
O9 H9B 0.848(10) .
N1 C6 1.337(5) .
N1 C2 1.345(5) .
N1 Ho1 2.503(3) 2_645
C1 C2 1.510(6) .
C2 C3 1.387(6) .
C3 C4 1.380(6) .
C3 H3 0.9300 .
C4 C5 1.387(6) .
C4 H4 0.9300 .
C5 C6 1.415(6) .
C5 C8 1.496(5) .
C6 C7 1.519(6) .
C8 C15 1.397(6) .
C8 C9 1.401(6) .
C9 C11 1.391(5) .
C9 C10 1.514(6) .
C11 C12 1.402(6) .
C11 H11 0.9300 .
C12 C14 1.386(6) .
C12 C13 1.487(6) .
C14 C15 1.385(6) .
C14 H14 0.9300 .
C15 H15 0.9300 .
